data_4341666
loop_
_publ_author_name
'Calvo, Beatriz'
'Roy, Beatriz'
'Mac\'ias, Ram\'on'
'Artigas, Maria Jose'
'Lahoz, Fernando J.'
'Oro, Luis A.'

_publ_section_title
;
 NH3-Promoted Ligand Lability in Eleven-Vertex Rhodathiaboranes.
;
_journal_name_full 'Inorganic chemistry'
_journal_page_first 141110082111008
_journal_paper_doi 10.1021/ic501779n
_journal_year 2014
_chemical_formula_moiety 'C36 H43 B9 N P2 Rh S'
_chemical_formula_sum 'C36 H43 B9 N P2 Rh S'
_chemical_formula_weight 783.91
_chemical_name_systematic
;
 ?
;
_space_group_IT_number 14
_symmetry_cell_setting monoclinic
_symmetry_space_group_name_Hall '-P 2yn'
_symmetry_space_group_name_H-M 'P 1 21/n 1'
_atom_sites_solution_hydrogens geom
_atom_sites_solution_primary direct
_atom_sites_solution_secondary difmap
_audit_creation_method SHELXL-97
_cell_angle_alpha 90.00
_cell_angle_beta 110.5680(10)
_cell_angle_gamma 90.00
_cell_formula_units_Z 4
_cell_length_a 12.4394(9)
_cell_length_b 21.8740(16)
_cell_length_c 14.4668(10)
_cell_measurement_reflns_used 9353
_cell_measurement_temperature 100(2)
_cell_measurement_theta_max 28.371
_cell_measurement_theta_min 2.394
_cell_volume 3685.5(5)
_computing_cell_refinement 'APEX2 v. 2009.7 (Bruker AXS, 2008)'
_computing_data_collection 'APEX2 v. 2009.7 (Bruker AXS, 2008)'
_computing_data_reduction 'APEX2 v. 2009.7 (Bruker AXS, 2008)'
_computing_molecular_graphics ORTEP
_computing_publication_material 'SHELXL-97 (Sheldrick, 1997)'
_computing_structure_refinement 'SHELXL-97 (Sheldrick, 1997)'
_computing_structure_solution 'SHELXS-97 (Sheldrick, 1990)'
_diffrn_ambient_temperature 100(2)
_diffrn_detector_area_resol_mean 8.26
_diffrn_measured_fraction_theta_full 0.996
_diffrn_measured_fraction_theta_max 0.936
_diffrn_measurement_device_type 'Bruker APEX system'
_diffrn_measurement_method '\w rotations with narrow frames'
_diffrn_radiation_monochromator graphite
_diffrn_radiation_source 'fine-focus sealed tube'
_diffrn_radiation_type MoK\a
_diffrn_radiation_wavelength 0.71073
_diffrn_reflns_av_R_equivalents 0.0414
_diffrn_reflns_av_sigmaI/netI 0.0317
_diffrn_reflns_limit_h_max 16
_diffrn_reflns_limit_h_min -15
_diffrn_reflns_limit_k_max 29
_diffrn_reflns_limit_k_min -29
_diffrn_reflns_limit_l_max 18
_diffrn_reflns_limit_l_min -18
_diffrn_reflns_number 43702
_diffrn_reflns_theta_full 27.50
_diffrn_reflns_theta_max 28.54
_diffrn_reflns_theta_min 1.77
_diffrn_standards_decay_% 0
_exptl_absorpt_coefficient_mu 0.636
_exptl_absorpt_correction_T_max 0.8763
_exptl_absorpt_correction_T_min 0.7028
_exptl_absorpt_correction_type multi-scan
_exptl_absorpt_process_details
;
 Multi-scan correction included in APEX2 package (Bruker AXS, 2008)

;
_exptl_crystal_colour Green
_exptl_crystal_density_diffrn 1.413
_exptl_crystal_density_method 'not measured'
_exptl_crystal_description Block
_exptl_crystal_F_000 1608
_exptl_crystal_size_max 0.343
_exptl_crystal_size_mid 0.260
_exptl_crystal_size_min 0.235
_refine_diff_density_max 1.641
_refine_diff_density_min -0.873
_refine_diff_density_rms 0.094
_refine_ls_extinction_method none
_refine_ls_goodness_of_fit_ref 1.087
_refine_ls_hydrogen_treatment mixed
_refine_ls_matrix_type full
_refine_ls_number_parameters 623
_refine_ls_number_reflns 8787
_refine_ls_number_restraints 0
_refine_ls_restrained_S_all 1.087
_refine_ls_R_factor_all 0.0464
_refine_ls_R_factor_gt 0.0389
_refine_ls_shift/su_max 0.001
_refine_ls_shift/su_mean 0.000
_refine_ls_structure_factor_coef Fsqd
_refine_ls_weighting_details 'calc w=1/[\s^2^(Fo^2^)+(0.0517P)^2^+3.3082P] where P=(Fo^2^+2Fc^2^)/3'
_refine_ls_weighting_scheme calc
_refine_ls_wR_factor_gt 0.0955
_refine_ls_wR_factor_ref 0.1014
_reflns_number_gt 7683
_reflns_number_total 8787
_reflns_threshold_expression >2sigma(I)
_cod_data_source_file ic501779n_si_002.cif
_cod_data_source_block FJL272A
_cod_depositor_comments
;
The following automatic conversions were performed:

'_symmetry_cell_setting' value 'Monoclinic' changed to 'monoclinic'
according to
/home/saulius/struct/COD-crude-data--automatic-downloads/rss-feeds/ACS/lib/dictionaries/cif_core.dic
dictionary named 'cif_core.dic' version 2.4.2 from 2011-04-26.

Automatic conversion script
Id: cif_fix_values 2935 2014-11-11 08:27:57Z andrius 
;
_cod_original_sg_symbol_H-M 'P 21/n'
_cod_database_code 4341666

loop_
_symmetry_equiv_pos_as_xyz
'x, y, z'
'-x+1/2, y+1/2, -z+1/2'
'-x, -y, -z'
'x-1/2, -y-1/2, z-1/2'

loop_
_atom_site_label
_atom_site_type_symbol
_atom_site_fract_x
_atom_site_fract_y
_atom_site_fract_z
_atom_site_U_iso_or_equiv
_atom_site_adp_type
_atom_site_occupancy
_atom_site_symmetry_multiplicity
_atom_site_calc_flag
Rh1 Rh 0.094429(15) 0.049048(8) 0.350598(13) 0.01676(7) Uani 1 1 d
H111 H 0.055(3) 0.0634(14) 0.429(2) 0.028(8) Uiso 1 1 d
H12B H -0.045(2) -0.0218(14) 0.237(2) 0.024(7) Uiso 1 1 d
S1 S 0.14928(5) 0.00894(3) 0.21692(4) 0.02161(13) Uani 1 1 d
P1 P -0.04096(5) 0.11697(3) 0.24912(4) 0.01749(12) Uani 1 1 d
P2 P 0.25274(5) 0.11509(3) 0.43099(5) 0.01868(13) Uani 1 1 d
B1 B 0.1876(3) -0.10084(13) 0.3600(2) 0.0233(6) Uani 1 1 d
H1B H 0.255(3) -0.1305(14) 0.405(2) 0.027(8) Uiso 1 1 d
B2 B 0.2017(3) -0.07715(13) 0.2481(2) 0.0245(6) Uani 1 1 d
H2B H 0.271(3) -0.0875(14) 0.226(2) 0.025(8) Uiso 1 1 d
B3 B 0.2265(2) -0.02333(13) 0.3570(2) 0.0212(5) Uani 1 1 d
H3B H 0.317(3) -0.0096(13) 0.382(2) 0.024(7) Uiso 1 1 d
B4 B 0.1246(3) -0.04451(12) 0.4151(2) 0.0200(5) Uani 1 1 d
H4B H 0.146(2) -0.0486(11) 0.490(2) 0.014(7) Uiso 1 1 d
B5 B 0.0389(3) -0.10576(12) 0.3441(2) 0.0222(5) Uani 1 1 d
H5B H 0.002(3) -0.1398(15) 0.377(2) 0.036(9) Uiso 1 1 d
B6 B 0.0843(3) -0.12343(13) 0.2434(2) 0.0239(6) Uani 1 1 d
B9 B -0.0187(2) -0.03075(12) 0.3316(2) 0.0192(5) Uani 1 1 d
B10 B -0.0432(3) -0.08110(13) 0.2220(2) 0.0227(5) Uani 1 1 d
H10B H -0.126(3) -0.0983(14) 0.186(2) 0.025(7) Uiso 1 1 d
B11 B 0.0569(3) -0.06224(14) 0.1610(2) 0.0247(6) Uani 1 1 d
H11B H 0.041(3) -0.0666(16) 0.086(3) 0.037(9) Uiso 1 1 d
N1 N -0.1306(2) -0.02737(11) 0.35816(17) 0.0222(4) Uani 1 1 d
H1N H -0.167(3) -0.0622(19) 0.349(3) 0.046(10) Uiso 1 1 d
H2N H -0.173(3) 0.0007(18) 0.329(3) 0.041(10) Uiso 1 1 d
H3N H -0.115(3) -0.0219(17) 0.420(3) 0.040(10) Uiso 1 1 d
C1 C -0.1214(2) 0.17087(11) 0.29741(18) 0.0206(5) Uani 1 1 d
C2 C -0.1209(2) 0.16639(11) 0.39326(19) 0.0221(5) Uani 1 1 d
H2 H -0.079(3) 0.1349(15) 0.437(2) 0.029(8) Uiso 1 1 d
C3 C -0.1821(2) 0.20801(12) 0.4288(2) 0.0267(5) Uani 1 1 d
H3 H -0.177(3) 0.2057(16) 0.494(3) 0.039(9) Uiso 1 1 d
C4 C -0.2464(3) 0.25299(13) 0.3676(2) 0.0315(6) Uani 1 1 d
H4 H -0.282(4) 0.277(2) 0.388(3) 0.058(12) Uiso 1 1 d
C5 C -0.2523(3) 0.25607(13) 0.2700(2) 0.0317(6) Uani 1 1 d
H5 H -0.299(3) 0.2804(18) 0.230(3) 0.047(11) Uiso 1 1 d
C6 C -0.1898(2) 0.21586(12) 0.2352(2) 0.0250(5) Uani 1 1 d
H6 H -0.194(3) 0.2186(14) 0.172(2) 0.027(8) Uiso 1 1 d
C7 C 0.0159(2) 0.16806(11) 0.17634(18) 0.0203(5) Uani 1 1 d
C8 C 0.0506(2) 0.22704(12) 0.2105(2) 0.0253(5) Uani 1 1 d
H8 H 0.038(3) 0.2419(14) 0.266(2) 0.026(8) Uiso 1 1 d
C9 C 0.1016(3) 0.26510(13) 0.1608(2) 0.0307(6) Uani 1 1 d
H9 H 0.120(3) 0.3050(18) 0.183(3) 0.046(10) Uiso 1 1 d
C10 C 0.1183(2) 0.24511(12) 0.0759(2) 0.0269(5) Uani 1 1 d
H10 H 0.151(3) 0.2695(15) 0.041(2) 0.029(8) Uiso 1 1 d
C11 C 0.0860(2) 0.18631(13) 0.0422(2) 0.0284(6) Uani 1 1 d
H11 H 0.098(3) 0.1726(15) -0.011(2) 0.031(8) Uiso 1 1 d
C12 C 0.0370(2) 0.14818(12) 0.0927(2) 0.0266(5) Uani 1 1 d
H12 H 0.020(3) 0.1093(16) 0.073(2) 0.032(8) Uiso 1 1 d
C13 C -0.1628(2) 0.07578(11) 0.15959(18) 0.0217(5) Uani 1 1 d
C14 C -0.1540(2) 0.04173(11) 0.0803(2) 0.0244(5) Uani 1 1 d
H14 H -0.082(3) 0.0391(14) 0.070(2) 0.026(8) Uiso 1 1 d
C15 C -0.2455(2) 0.00657(13) 0.0209(2) 0.0293(6) Uani 1 1 d
H15 H -0.238(3) -0.0142(16) -0.028(2) 0.032(8) Uiso 1 1 d
C16 C -0.3454(2) 0.00293(14) 0.0413(2) 0.0324(6) Uani 1 1 d
H16 H -0.403(3) -0.0232(18) 0.003(3) 0.047(10) Uiso 1 1 d
C17 C -0.3559(2) 0.03607(14) 0.1195(2) 0.0315(6) Uani 1 1 d
H17 H -0.423(3) 0.0370(16) 0.133(3) 0.039(9) Uiso 1 1 d
C18 C -0.2660(2) 0.07194(13) 0.1777(2) 0.0258(5) Uani 1 1 d
H18 H -0.278(2) 0.0951(13) 0.232(2) 0.018(7) Uiso 1 1 d
C19 C 0.3371(2) 0.09577(11) 0.56101(18) 0.0211(5) Uani 1 1 d
C20 C 0.3871(3) 0.03817(14) 0.5871(2) 0.0352(7) Uani 1 1 d
H20 H 0.380(4) 0.014(2) 0.542(3) 0.058(12) Uiso 1 1 d
C21 C 0.4562(3) 0.02528(14) 0.6831(2) 0.0383(7) Uani 1 1 d
H21 H 0.496(3) -0.0119(19) 0.696(3) 0.057(12) Uiso 1 1 d
C22 C 0.4745(3) 0.06846(13) 0.7569(2) 0.0306(6) Uani 1 1 d
H22 H 0.521(3) 0.0597(15) 0.821(3) 0.031(8) Uiso 1 1 d
C23 C 0.4223(3) 0.12393(14) 0.7335(2) 0.0390(7) Uani 1 1 d
H23 H 0.429(4) 0.151(2) 0.782(3) 0.064(13) Uiso 1 1 d
C24 C 0.3551(3) 0.13804(13) 0.6362(2) 0.0345(7) Uani 1 1 d
H24 H 0.316(3) 0.1732(18) 0.620(3) 0.051(11) Uiso 1 1 d
C25 C 0.3628(2) 0.12095(11) 0.37413(19) 0.0218(5) Uani 1 1 d
H53 H 0.074(3) -0.1716(14) 0.215(2) 0.025(8) Uiso 1 1 d
C26 C 0.4807(2) 0.11785(12) 0.4267(2) 0.0268(5) Uani 1 1 d
H26 H 0.505(3) 0.1102(14) 0.495(2) 0.028(8) Uiso 1 1 d
C27 C 0.5575(2) 0.12949(13) 0.3786(2) 0.0311(6) Uani 1 1 d
H27 H 0.634(3) 0.1258(17) 0.413(3) 0.047(10) Uiso 1 1 d
C28 C 0.5190(3) 0.14469(14) 0.2796(2) 0.0318(6) Uani 1 1 d
H28 H 0.564(3) 0.1520(16) 0.248(3) 0.038(9) Uiso 1 1 d
C29 C 0.4018(3) 0.14687(14) 0.2263(2) 0.0315(6) Uani 1 1 d
H29 H 0.373(3) 0.1556(17) 0.152(3) 0.042(10) Uiso 1 1 d
C30 C 0.3245(2) 0.13452(12) 0.2734(2) 0.0262(5) Uani 1 1 d
H30 H 0.243(3) 0.1376(14) 0.239(2) 0.030(8) Uiso 1 1 d
C31 C 0.2231(2) 0.19650(11) 0.44389(18) 0.0219(5) Uani 1 1 d
C32 C 0.1357(2) 0.21123(12) 0.47909(19) 0.0240(5) Uani 1 1 d
H32 H 0.097(2) 0.1817(14) 0.496(2) 0.022(7) Uiso 1 1 d
C33 C 0.1079(2) 0.27184(12) 0.4887(2) 0.0279(5) Uani 1 1 d
H33 H 0.051(3) 0.2805(15) 0.511(2) 0.030(8) Uiso 1 1 d
C34 C 0.1685(2) 0.31834(12) 0.4645(2) 0.0281(6) Uani 1 1 d
H34 H 0.148(3) 0.3573(15) 0.470(2) 0.028(8) Uiso 1 1 d
C35 C 0.2856(2) 0.24380(12) 0.4215(2) 0.0266(5) Uani 1 1 d
H35 H 0.301(3) 0.3352(16) 0.413(2) 0.035(9) Uiso 1 1 d
C36 C 0.2575(3) 0.30463(12) 0.4317(2) 0.0291(6) Uani 1 1 d
H36 H 0.346(2) 0.2360(12) 0.397(2) 0.017(7) Uiso 1 1 d

loop_
_atom_site_aniso_label
_atom_site_aniso_U_11
_atom_site_aniso_U_22
_atom_site_aniso_U_33
_atom_site_aniso_U_23
_atom_site_aniso_U_13
_atom_site_aniso_U_12
Rh1 0.01949(10) 0.01410(10) 0.01578(10) -0.00057(6) 0.00505(7) -0.00015(6)
S1 0.0269(3) 0.0194(3) 0.0199(3) -0.0009(2) 0.0098(2) 0.0002(2)
P1 0.0196(3) 0.0155(3) 0.0160(3) 0.0003(2) 0.0045(2) -0.0004(2)
P2 0.0204(3) 0.0159(3) 0.0181(3) -0.0005(2) 0.0047(2) -0.0009(2)
B1 0.0292(14) 0.0183(12) 0.0218(13) -0.0015(10) 0.0082(12) 0.0041(11)
B2 0.0296(15) 0.0191(13) 0.0255(14) -0.0032(11) 0.0105(12) 0.0036(11)
B3 0.0248(13) 0.0186(12) 0.0191(13) -0.0020(10) 0.0062(11) 0.0016(10)
B4 0.0266(14) 0.0160(12) 0.0178(13) -0.0001(9) 0.0081(11) 0.0004(10)
B5 0.0283(14) 0.0162(12) 0.0210(13) -0.0011(10) 0.0075(11) -0.0002(10)
B6 0.0305(15) 0.0187(13) 0.0230(14) -0.0033(10) 0.0100(12) 0.0004(11)
B9 0.0227(13) 0.0170(12) 0.0167(12) -0.0008(9) 0.0052(10) -0.0013(10)
B10 0.0288(14) 0.0220(13) 0.0163(12) -0.0015(10) 0.0067(11) -0.0004(11)
B11 0.0315(15) 0.0218(13) 0.0197(13) -0.0048(10) 0.0077(12) -0.0016(11)
N1 0.0255(11) 0.0198(11) 0.0200(11) 0.0006(8) 0.0065(9) -0.0020(9)
C1 0.0229(11) 0.0172(11) 0.0218(12) -0.0005(9) 0.0080(10) 0.0004(9)
C2 0.0231(12) 0.0193(11) 0.0242(12) 0.0014(9) 0.0086(10) -0.0012(9)
C3 0.0312(14) 0.0259(13) 0.0261(13) -0.0006(10) 0.0141(11) -0.0003(10)
C4 0.0364(15) 0.0229(13) 0.0410(16) 0.0004(11) 0.0209(13) 0.0060(11)
C5 0.0350(15) 0.0237(13) 0.0389(16) 0.0074(11) 0.0159(13) 0.0093(11)
C6 0.0290(13) 0.0229(12) 0.0221(12) 0.0031(10) 0.0077(11) 0.0030(10)
C7 0.0205(11) 0.0188(11) 0.0208(12) 0.0037(9) 0.0063(9) -0.0010(9)
C8 0.0326(14) 0.0223(12) 0.0220(12) -0.0027(10) 0.0108(11) -0.0047(10)
C9 0.0394(16) 0.0208(12) 0.0335(15) -0.0027(11) 0.0149(13) -0.0088(11)
C10 0.0290(13) 0.0258(13) 0.0271(13) 0.0037(10) 0.0112(11) -0.0056(10)
C11 0.0357(15) 0.0291(14) 0.0232(13) -0.0009(10) 0.0139(12) -0.0058(11)
C12 0.0347(14) 0.0228(12) 0.0240(13) -0.0026(10) 0.0125(11) -0.0060(11)
C13 0.0232(12) 0.0188(11) 0.0197(11) 0.0036(9) 0.0035(9) 0.0002(9)
C14 0.0278(13) 0.0212(12) 0.0229(12) 0.0003(9) 0.0073(11) -0.0019(10)
C15 0.0322(14) 0.0282(13) 0.0236(13) -0.0062(11) 0.0048(11) -0.0060(11)
C16 0.0267(14) 0.0340(15) 0.0293(14) -0.0013(11) 0.0010(11) -0.0091(11)
C17 0.0222(13) 0.0396(15) 0.0311(15) -0.0006(12) 0.0073(11) -0.0067(11)
C18 0.0246(12) 0.0278(13) 0.0230(13) 0.0001(10) 0.0060(10) -0.0016(10)
C19 0.0208(11) 0.0205(11) 0.0188(11) 0.0002(9) 0.0030(9) -0.0027(9)
C20 0.0516(19) 0.0243(13) 0.0231(14) -0.0028(11) 0.0048(13) 0.0064(12)
C21 0.0533(19) 0.0252(14) 0.0280(15) 0.0028(11) 0.0036(14) 0.0115(13)
C22 0.0371(15) 0.0261(13) 0.0209(13) 0.0024(10) 0.0006(11) -0.0011(11)
C23 0.055(2) 0.0306(15) 0.0212(14) -0.0043(11) 0.0002(13) 0.0019(13)
C24 0.0477(18) 0.0221(13) 0.0242(14) -0.0014(10) 0.0008(12) 0.0056(12)
C25 0.0241(12) 0.0171(11) 0.0239(12) -0.0027(9) 0.0083(10) -0.0026(9)
C26 0.0250(13) 0.0257(13) 0.0270(14) -0.0040(10) 0.0059(11) -0.0012(10)
C27 0.0246(13) 0.0332(14) 0.0349(15) -0.0044(12) 0.0099(12) -0.0009(11)
C28 0.0308(14) 0.0325(14) 0.0382(16) -0.0006(12) 0.0197(13) -0.0024(11)
C29 0.0343(15) 0.0338(15) 0.0286(14) 0.0006(11) 0.0140(12) 0.0003(12)
C30 0.0239(12) 0.0275(13) 0.0254(13) 0.0003(10) 0.0065(10) -0.0025(10)
C31 0.0238(12) 0.0184(11) 0.0195(11) -0.0009(9) 0.0027(9) -0.0004(9)
C32 0.0246(12) 0.0205(12) 0.0245(12) -0.0008(9) 0.0058(10) -0.0030(10)
C33 0.0256(13) 0.0250(13) 0.0297(14) -0.0053(10) 0.0053(11) 0.0027(10)
C34 0.0362(15) 0.0157(11) 0.0247(13) -0.0027(9) 0.0010(11) 0.0038(10)
C35 0.0296(13) 0.0223(12) 0.0266(13) 0.0014(10) 0.0082(11) -0.0018(10)
C36 0.0378(15) 0.0190(12) 0.0274(14) 0.0008(10) 0.0077(12) -0.0045(11)

loop_
_atom_type_symbol
_atom_type_description
_atom_type_scat_dispersion_real
_atom_type_scat_dispersion_imag
_atom_type_scat_source
C C 0.0033 0.0016 'International Tables Vol C Tables 4.2.6.8 and 6.1.1.4'
H H 0.0000 0.0000 'International Tables Vol C Tables 4.2.6.8 and 6.1.1.4'
B B 0.0013 0.0007 'International Tables Vol C Tables 4.2.6.8 and 6.1.1.4'
N N 0.0061 0.0033 'International Tables Vol C Tables 4.2.6.8 and 6.1.1.4'
P P 0.1023 0.0942 'International Tables Vol C Tables 4.2.6.8 and 6.1.1.4'
Rh Rh -1.1178 0.9187 'International Tables Vol C Tables 4.2.6.8 and 6.1.1.4'
S S 0.1246 0.1234 'International Tables Vol C Tables 4.2.6.8 and 6.1.1.4'

loop_
_geom_angle_atom_site_label_1
_geom_angle_atom_site_label_2
_geom_angle_atom_site_label_3
_geom_angle
B9 Rh1 B4 47.80(10)
B9 Rh1 B3 82.70(10)
B4 Rh1 B3 47.58(10)
B9 Rh1 P1 97.93(7)
B4 Rh1 P1 145.69(8)
B3 Rh1 P1 145.51(7)
B9 Rh1 P2 157.37(7)
B4 Rh1 P2 111.30(8)
B3 Rh1 P2 86.60(7)
P1 Rh1 P2 102.14(2)
B9 Rh1 S1 87.72(7)
B4 Rh1 S1 87.05(7)
B3 Rh1 S1 51.42(7)
P1 Rh1 S1 94.10(2)
P2 Rh1 S1 101.06(2)
B9 Rh1 H111 83.7(13)
B4 Rh1 H111 85.5(12)
B3 Rh1 H111 124.7(13)
P1 Rh1 H111 89.4(13)
P2 Rh1 H111 86.1(13)
S1 Rh1 H111 171.2(12)
B11 S1 B2 55.48(13)
B11 S1 B3 98.06(12)
B2 S1 B3 56.34(12)
B11 S1 Rh1 109.38(9)
B2 S1 Rh1 108.81(9)
B3 S1 Rh1 59.98(8)
C1 P1 C7 101.44(11)
C1 P1 C13 99.06(11)
C7 P1 C13 106.33(11)
C1 P1 Rh1 122.55(8)
C7 P1 Rh1 114.12(8)
C13 P1 Rh1 111.31(8)
C25 P2 C31 100.70(11)
C25 P2 C19 103.05(12)
C31 P2 C19 100.37(11)
C25 P2 Rh1 116.21(8)
C31 P2 Rh1 118.28(8)
C19 P2 Rh1 115.62(8)
B2 B1 B3 65.18(17)
B2 B1 B5 109.4(2)
B3 B1 B5 109.56(19)
B2 B1 B4 114.0(2)
B3 B1 B4 61.13(15)
B5 B1 B4 60.22(16)
B2 B1 B6 59.22(17)
B3 B1 B6 110.7(2)
B5 B1 B6 59.66(16)
B4 B1 B6 109.1(2)
B2 B1 H1B 114.6(16)
B3 B1 H1B 115.3(16)
B5 B1 H1B 126.6(16)
B4 B1 H1B 121.3(16)
B6 B1 H1B 123.2(16)
B6 B2 B1 61.14(17)
B6 B2 B11 58.17(17)
B1 B2 B11 107.0(2)
B6 B2 B3 106.1(2)
B1 B2 B3 57.44(15)
B11 B2 B3 107.08(19)
B6 B2 S1 109.50(18)
B1 B2 S1 110.75(17)
B11 B2 S1 60.69(13)
B3 B2 S1 63.10(12)
B6 B2 H2B 128.9(17)
B1 B2 H2B 125.0(17)
B11 B2 H2B 123.4(17)
B3 B2 H2B 118.3(17)
S1 B2 H2B 112.1(17)
B1 B3 B4 60.05(16)
B1 B3 B2 57.38(15)
B4 B3 B2 106.86(19)
B1 B3 S1 108.58(17)
B4 B3 S1 112.83(17)
B2 B3 S1 60.57(12)
B1 B3 Rh1 118.14(17)
B4 B3 Rh1 65.23(12)
B2 B3 Rh1 119.71(16)
S1 B3 Rh1 68.60(9)
B1 B3 H3B 120.9(15)
B4 B3 H3B 136.4(15)
B2 B3 H3B 106.8(15)
S1 B3 H3B 107.5(15)
Rh1 B3 H3B 118.0(15)
B1 B4 B9 107.61(19)
B1 B4 B5 59.73(16)
B9 B4 B5 59.30(16)
B1 B4 B3 58.82(16)
B9 B4 B3 109.70(19)
B5 B4 B3 107.33(19)
B1 B4 Rh1 118.81(17)
B9 B4 Rh1 65.29(12)
B5 B4 Rh1 117.92(17)
B3 B4 Rh1 67.19(12)
B1 B4 H4B 114.8(15)
B9 B4 H4B 123.7(15)
B5 B4 H4B 115.0(15)
B3 B4 H4B 123.2(16)
Rh1 B4 H4B 117.7(14)
B9 B5 B6 110.5(2)
B9 B5 B1 108.68(19)
B6 B5 B1 60.41(17)
B9 B5 B10 63.24(16)
B6 B5 B10 59.41(16)
B1 B5 B10 108.4(2)
B9 B5 B4 60.32(15)
B6 B5 B4 109.6(2)
B1 B5 B4 60.05(16)
B10 B5 B4 111.05(19)
B9 B5 H5B 118.1(18)
B6 B5 H5B 121.4(18)
B1 B5 H5B 124.6(18)
B10 B5 H5B 117.9(18)
B4 B5 H5B 121.7(18)
B11 B6 B2 62.92(17)
B11 B6 B10 61.98(17)
B2 B6 B10 112.8(2)
B11 B6 B5 110.5(2)
B2 B6 B5 110.0(2)
B10 B6 B5 60.46(16)
B11 B6 B1 109.6(2)
B2 B6 B1 59.64(17)
B10 B6 B1 108.85(19)
B5 B6 B1 59.93(16)
B11 B6 H53 120.3(15)
B2 B6 H53 122.7(15)
B10 B6 H53 116.8(15)
B5 B6 H53 118.3(15)
B1 B6 H53 123.4(15)
N1 B9 B5 112.3(2)
N1 B9 B4 126.9(2)
B5 B9 B4 60.38(15)
N1 B9 B10 109.97(19)
B5 B9 B10 58.68(15)
B4 B9 B10 107.48(19)
N1 B9 Rh1 121.04(17)
B5 B9 Rh1 120.27(17)
B4 B9 Rh1 66.91(12)
B10 B9 Rh1 118.75(16)
N1 B9 H12B 109.5(13)
B5 B9 H12B 100.8(13)
B4 B9 H12B 123.6(13)
Rh1 B9 H12B 85.7(13)
B6 B10 B5 60.13(16)
B6 B10 B11 58.42(17)
B5 B10 B11 107.4(2)
B6 B10 B9 106.94(19)
B5 B10 B9 58.07(15)
B11 B10 B9 110.20(19)
B6 B10 H12B 123.5(13)
B5 B10 H12B 99.8(13)
B11 B10 H12B 84.8(13)
B6 B10 H10B 124.4(17)
B5 B10 H10B 120.3(16)
B11 B10 H10B 124.4(16)
B9 B10 H10B 118.2(17)
H12B B10 H10B 111(2)
B6 B11 B10 59.60(17)
B6 B11 B2 58.91(17)
B10 B11 B2 107.7(2)
B6 B11 S1 112.74(18)
B10 B11 S1 112.88(17)
B2 B11 S1 63.83(13)
B6 B11 H11B 124.4(19)
B10 B11 H11B 125.0(19)
B2 B11 H11B 119.3(19)
S1 B11 H11B 112.5(19)
B9 N1 H1N 113(3)
B9 N1 H2N 112(3)
H1N N1 H2N 112(3)
B9 N1 H3N 111(2)
H1N N1 H3N 101(3)
H2N N1 H3N 108(3)
C2 C1 C6 118.6(2)
C2 C1 P1 121.54(19)
C6 C1 P1 119.74(19)
C1 C2 C3 120.7(2)
C1 C2 H2 121.1(19)
C3 C2 H2 118.2(19)
C4 C3 C2 119.9(3)
C4 C3 H3 121(2)
C2 C3 H3 119(2)
C3 C4 C5 120.0(3)
C3 C4 H4 120(3)
C5 C4 H4 120(3)
C6 C5 C4 120.3(3)
C6 C5 H5 119(3)
C4 C5 H5 120(3)
C5 C6 C1 120.4(3)
C5 C6 H6 119(2)
C1 C6 H6 120(2)
C8 C7 C12 117.9(2)
C8 C7 P1 119.49(19)
C12 C7 P1 122.32(19)
C9 C8 C7 120.7(2)
C9 C8 H8 119.0(19)
C7 C8 H8 120.3(19)
C10 C9 C8 120.5(2)
C10 C9 H9 121(2)
C8 C9 H9 119(2)
C11 C10 C9 119.3(2)
C11 C10 H10 119(2)
C9 C10 H10 122(2)
C12 C11 C10 120.1(3)
C12 C11 H11 120(2)
C10 C11 H11 120(2)
C11 C12 C7 121.5(2)
C11 C12 H12 120(2)
C7 C12 H12 118(2)
C18 C13 C14 117.4(2)
C18 C13 P1 118.62(19)
C14 C13 P1 123.5(2)
C15 C14 C13 121.0(3)
C15 C14 H14 118.2(19)
C13 C14 H14 120.5(19)
C16 C15 C14 120.3(3)
C16 C15 H15 120(2)
C14 C15 H15 119(2)
C15 C16 C17 119.7(3)
C15 C16 H16 118(2)
C17 C16 H16 122(2)
C18 C17 C16 120.3(3)
C18 C17 H17 117(2)
C16 C17 H17 122(2)
C17 C18 C13 121.3(3)
C17 C18 H18 117.2(16)
C13 C18 H18 121.5(16)
C24 C19 C20 117.1(2)
C24 C19 P2 121.5(2)
C20 C19 P2 121.3(2)
C21 C20 C19 121.1(3)
C21 C20 H20 122(3)
C19 C20 H20 116(3)
C20 C21 C22 120.8(3)
C20 C21 H21 118(3)
C22 C21 H21 121(3)
C23 C22 C21 118.8(3)
C23 C22 H22 121(2)
C21 C22 H22 121(2)
C22 C23 C24 120.8(3)
C22 C23 H23 120(3)
C24 C23 H23 120(3)
C19 C24 C23 121.2(3)
C19 C24 H24 116(3)
C23 C24 H24 122(3)
C26 C25 C30 119.1(2)
C26 C25 P2 124.0(2)
C30 C25 P2 116.67(19)
C27 C26 C25 119.6(3)
C27 C26 H26 122.1(19)
C25 C26 H26 118.1(19)
C28 C27 C26 121.0(3)
C28 C27 H27 120(2)
C26 C27 H27 119(2)
C27 C28 C29 119.8(3)
C27 C28 H28 123(2)
C29 C28 H28 117(2)
C30 C29 C28 119.6(3)
C30 C29 H29 120(2)
C28 C29 H29 120(2)
C29 C30 C25 120.9(3)
C29 C30 H30 120.9(19)
C25 C30 H30 118.1(19)
C32 C31 C35 118.9(2)
C32 C31 P2 118.13(19)
C35 C31 P2 123.0(2)
C33 C32 C31 120.8(2)
C33 C32 H32 119.3(19)
C31 C32 H32 119.9(19)
C34 C33 C32 120.0(3)
C34 C33 H33 120(2)
C32 C33 H33 120(2)
C33 C34 C36 120.1(2)
C33 C34 H34 118(2)
C36 C34 H34 122(2)
C36 C35 C31 120.0(3)
C36 C35 H36 118.1(17)
C31 C35 H36 121.9(17)
C34 C36 C35 120.2(3)
C34 C36 H35 123(2)
C35 C36 H35 117(2)

loop_
_geom_bond_atom_site_label_1
_geom_bond_atom_site_label_2
_geom_bond_distance
Rh1 B9 2.198(3)
Rh1 B4 2.226(3)
Rh1 B3 2.259(3)
Rh1 P1 2.3370(6)
Rh1 P2 2.3891(6)
Rh1 S1 2.4295(6)
Rh1 H111 1.42(3)
S1 B11 1.935(3)
S1 B2 1.992(3)
S1 B3 2.040(3)
P1 C1 1.836(2)
P1 C7 1.839(2)
P1 C13 1.846(3)
P2 C25 1.832(3)
P2 C31 1.842(3)
P2 C19 1.852(2)
B1 B2 1.767(4)
B1 B3 1.768(4)
B1 B5 1.785(4)
B1 B4 1.790(4)
B1 B6 1.793(4)
B1 H1B 1.08(3)
B2 B6 1.759(4)
B2 B11 1.829(4)
B2 B3 1.904(4)
B2 H2B 1.04(3)
B3 B4 1.809(4)
B3 H3B 1.10(3)
B4 B9 1.792(4)
B4 B5 1.793(4)
B4 H4B 1.03(3)
B5 B9 1.774(4)
B5 B6 1.780(4)
B5 B10 1.786(4)
B5 H5B 1.07(3)
B6 B11 1.745(4)
B6 B10 1.767(4)
B6 H53 1.12(3)
B9 N1 1.571(4)
B9 B10 1.866(4)
B9 H12B 1.30(3)
B10 B11 1.808(4)
B10 H12B 1.32(3)
B10 H10B 1.05(3)
B11 H11B 1.03(3)
N1 H1N 0.87(4)
N1 H2N 0.82(4)
N1 H3N 0.86(4)
C1 C2 1.388(3)
C1 C6 1.401(3)
C2 C3 1.396(4)
C2 H2 0.95(3)
C3 C4 1.376(4)
C3 H3 0.93(3)
C4 C5 1.389(4)
C4 H4 0.81(4)
C5 C6 1.380(4)
C5 H5 0.84(4)
C6 H6 0.89(3)
C7 C8 1.395(3)
C7 C12 1.395(4)
C8 C9 1.391(4)
C8 H8 0.93(3)
C9 C10 1.385(4)
C9 H9 0.93(4)
C10 C11 1.384(4)
C10 H10 0.92(3)
C11 C12 1.383(4)
C11 H11 0.89(3)
C12 H12 0.90(3)
C13 C18 1.399(4)
C13 C14 1.404(4)
C14 C15 1.392(4)
C14 H14 0.96(3)
C15 C16 1.376(4)
C15 H15 0.87(3)
C16 C17 1.388(4)
C16 H16 0.93(4)
C17 C18 1.384(4)
C17 H17 0.92(4)
C18 H18 0.99(3)
C19 C24 1.384(4)
C19 C20 1.397(4)
C20 C21 1.381(4)
C20 H20 0.82(4)
C21 C22 1.383(4)
C21 H21 0.93(4)
C22 C23 1.361(4)
C22 H22 0.93(3)
C23 C24 1.396(4)
C23 H23 0.90(4)
C24 H24 0.90(4)
C25 C26 1.397(4)
C25 C30 1.397(4)
C26 C27 1.388(4)
C26 H26 0.94(3)
C27 C28 1.382(4)
C27 H27 0.91(4)
C28 C29 1.390(4)
C28 H28 0.86(4)
C29 C30 1.387(4)
C29 H29 1.03(3)
C30 H30 0.96(3)
C31 C32 1.390(4)
C31 C35 1.399(4)
C32 C33 1.389(4)
C32 H32 0.89(3)
C33 C34 1.382(4)
C33 H33 0.90(3)
C34 C36 1.382(4)
C34 H34 0.90(3)
C35 C36 1.397(4)
C35 H36 0.94(3)
C36 H35 0.96(3)
